data_7154767
loop_
_publ_author_name
'Yevglevskis, Maksims'
'Lee, Guat L.'
'Sun, Jenny'
'Zhou, Shiyi'
'Sun, Xiaolong'
'Kociok-K\"ohn, Gabriele'
'James, Tony D.'
'Woodman, Timothy J.'
'Lloyd, Matthew D.'

_publ_section_title
;
 A study on the AMACR catalysed elimination reaction and its application
 to inhibitor testing.
;
_journal_issue 2
_journal_name_full 'Organic &amp; biomolecular chemistry'
_journal_page_first 612
_journal_page_last 622
_journal_paper_doi 10.1039/c5ob01541c
_journal_volume 14
_journal_year 2015
_chemical_formula_moiety 'C15 H13 N O2'
_chemical_formula_sum 'C15 H13 N O2'
_chemical_formula_weight 239.26
_chemical_name_systematic
;
 ?
;
_space_group_crystal_system triclinic
_space_group_IT_number 2
_space_group_name_Hall '-P 1'
_space_group_name_H-M_alt 'P -1'
_symmetry_space_group_name_Hall '-P 1'
_symmetry_space_group_name_H-M 'P -1'
_atom_sites_solution_hydrogens mixed
_audit_creation_method SHELXL-2013
_audit_update_record
;
2015-07-03 deposited with the CCDC.
2015-10-27 downloaded from the CCDC.
;
_cell_angle_alpha 108.9192(9)
_cell_angle_beta 98.7190(10)
_cell_angle_gamma 103.0474(10)
_cell_formula_units_Z 2
_cell_length_a 7.9496(2)
_cell_length_b 8.5205(2)
_cell_length_c 9.6732(2)
_cell_measurement_reflns_used 8615
_cell_measurement_temperature 150(2)
_cell_measurement_theta_max 30.034
_cell_measurement_theta_min 2.910
_cell_volume 585.57(2)
_computing_cell_refinement 'HKL Scalepack (Otwinowski & Minor, 1997)'
_computing_data_collection 'Collect (Nonius BV, 1997-2000)'
_computing_data_reduction
;
 DENZO-SCALEPACK Z. Otwinowski and W. Minor, " 
 Processing of X-ray Diffraction Data Collected in Oscillation Mode ", 
 Methods in Enzymology, Volume 276: Macromolecular Crystallography, 
 part A, p.307-326, 1997,C.W. Carter, Jr. & R. M. Sweet, Eds., Academic Press.
;
_computing_molecular_graphics 'ORTEP3 for Windows - Farrugia, L. J. J. Appl. Crystallogr. 1997, 30, 565'
_computing_publication_material
;
 'WinGX publication routines, Farrugia, 
 L. J., J. Appl. Crystallogr., 1999, 32, 837-838
;
_computing_structure_refinement
;
 SHELXL-2013 (Sheldrick, 2013)
 Sheldrick GM (2008) Acta Crystallogr A64:112--122 and 
 C. B. H\"ubschle, G. M. Sheldrick and B. Dittrich
 ShelXle: a Qt graphical user interface for SHELXL
 J. Appl. Cryst., 44, (2011) 1281-1284.
;
_computing_structure_solution
; 
 SIR97- Altomare A., Burla M.C., Camalli M., Cascarano G.L., Giacovazzo C. , 
 Guagliardi A., Moliterni A.G.G., Polidori G.,Spagna R. 
 (1999) J. Appl. Cryst. 32, 115-119
;
_diffrn_ambient_temperature 150(2)
_diffrn_measured_fraction_theta_full 0.995
_diffrn_measured_fraction_theta_max 0.991
_diffrn_measurement_device_type 'Nonius Kappa CCD'
_diffrn_measurement_method '280 2.0 degree images with \v scans'
_diffrn_radiation_monochromator graphite
_diffrn_radiation_source 'fine-focus sealed tube'
_diffrn_radiation_type MoK\a
_diffrn_radiation_wavelength 0.71073
_diffrn_reflns_av_R_equivalents 0.0467
_diffrn_reflns_av_unetI/netI 0.0367
_diffrn_reflns_laue_measured_fraction_full 0.995
_diffrn_reflns_laue_measured_fraction_max 0.991
_diffrn_reflns_limit_h_max 10
_diffrn_reflns_limit_h_min -11
_diffrn_reflns_limit_k_max 11
_diffrn_reflns_limit_k_min -11
_diffrn_reflns_limit_l_max 13
_diffrn_reflns_limit_l_min -13
_diffrn_reflns_number 13540
_diffrn_reflns_point_group_measured_fraction_full 0.995
_diffrn_reflns_point_group_measured_fraction_max 0.991
_diffrn_reflns_theta_full 25.242
_diffrn_reflns_theta_max 30.062
_diffrn_reflns_theta_min 3.732
_exptl_absorpt_coefficient_mu 0.091
_exptl_absorpt_correction_T_max 0.975
_exptl_absorpt_correction_T_min 0.793
_exptl_absorpt_correction_type multi-scan
_exptl_absorpt_process_details
;
multi-scan from symmetry-related measurements 
 Sortav (Blessing 1995)
;
_exptl_crystal_colour yellow
_exptl_crystal_density_diffrn 1.357
_exptl_crystal_description prism
_exptl_crystal_F_000 252
_exptl_crystal_recrystallization_method 'Re-crystallisation from solvent: hexane'
_exptl_crystal_size_max 0.600
_exptl_crystal_size_mid 0.400
_exptl_crystal_size_min 0.300
_refine_diff_density_max 0.270
_refine_diff_density_min -0.250
_refine_diff_density_rms 0.052
_refine_ls_extinction_method none
_refine_ls_goodness_of_fit_ref 1.063
_refine_ls_hydrogen_treatment mixed
_refine_ls_matrix_type full
_refine_ls_number_parameters 171
_refine_ls_number_reflns 3395
_refine_ls_number_restraints 0
_refine_ls_restrained_S_all 1.063
_refine_ls_R_factor_all 0.0640
_refine_ls_R_factor_gt 0.0463
_refine_ls_shift/su_max 0.000
_refine_ls_shift/su_mean 0.000
_refine_ls_structure_factor_coef Fsqd
_refine_ls_weighting_details 'w=1/[\s^2^(Fo^2^)+(0.0699P)^2^+0.1060P] where P=(Fo^2^+2Fc^2^)/3'
_refine_ls_weighting_scheme calc
_refine_ls_wR_factor_gt 0.1216
_refine_ls_wR_factor_ref 0.1323
_reflns_Friedel_coverage 0.000
_reflns_number_gt 2641
_reflns_number_total 3395
_reflns_threshold_expression 'I > 2\s(I)'
_cod_data_source_file c5ob01541c2.cif
_cod_data_source_block k14phar1
_cod_depositor_comments 'Adding full bibliography for 7154767.cif.'
_cod_database_code 7154767
_shelx_space_group_comment
;
The symmetry employed for this shelxl refinement is uniquely defined
by the following loop, which should always be used as a source of
symmetry information in preference to the above space-group names.
They are only intended as comments.
;
_shelx_estimated_absorpt_t_min 0.948
_shelx_estimated_absorpt_t_max 0.973
_shelxl_version_number 2013-4

loop_
_space_group_symop_operation_xyz
'x, y, z'
'-x, -y, -z'

loop_
_atom_site_label
_atom_site_type_symbol
_atom_site_fract_x
_atom_site_fract_y
_atom_site_fract_z
_atom_site_U_iso_or_equiv
_atom_site_adp_type
_atom_site_occupancy
_atom_site_site_symmetry_order
_atom_site_calc_flag
_atom_site_refinement_flags_posn
_atom_site_refinement_flags_adp
N1 N 0.85686(14) 0.16541(12) 0.22573(10) 0.0270(2) Uani 1 1 d . .
H1 H 0.906(2) 0.271(2) 0.2294(17) 0.038(4) Uiso 1 1 d . .
O1 O 0.48572(11) -0.28812(10) 0.15812(9) 0.0316(2) Uani 1 1 d . .
O2 O 0.63978(11) 0.27538(12) 0.59791(10) 0.0363(2) Uani 1 1 d . .
H2 H 0.604(3) 0.292(2) 0.689(2) 0.056(5) Uiso 1 1 d . .
C1 C 0.60562(15) -0.15668(14) 0.17792(12) 0.0252(2) Uani 1 1 d . .
C2 C 0.66338(14) -0.11783(14) 0.05343(12) 0.0249(2) Uani 1 1 d . .
C3 C 0.60342(15) -0.24357(17) -0.09388(13) 0.0323(3) Uani 1 1 d . .
H3 H 0.5254 -0.3543 -0.1117 0.039 Uiso 1 1 calc R U
C4 C 0.65601(16) -0.20849(18) -0.21229(13) 0.0355(3) Uani 1 1 d . .
H4 H 0.6157 -0.2943 -0.3114 0.043 Uiso 1 1 calc R U
C5 C 0.77010(17) -0.04412(18) -0.18468(13) 0.0329(3) Uani 1 1 d . .
H5 H 0.8036 -0.0177 -0.2666 0.039 Uiso 1 1 calc R U
C6 C 0.83448(17) 0.07948(16) -0.04120(13) 0.0304(3) Uani 1 1 d . .
H6 H 0.9136 0.1892 -0.0248 0.037 Uiso 1 1 calc R U
C7 C 0.78380(15) 0.04445(14) 0.08180(12) 0.0244(2) Uani 1 1 d . .
C8 C 0.76888(15) 0.15762(14) 0.34596(12) 0.0239(2) Uani 1 1 d . .
H8 H 0.6619 0.1996 0.3338 0.029 Uiso 1 1 calc R U
C9 C 0.89276(14) 0.26880(13) 0.49926(11) 0.0223(2) Uani 1 1 d . .
C10 C 1.07698(15) 0.31574(14) 0.52200(12) 0.0259(2) Uani 1 1 d . .
H10 H 1.1275 0.2853 0.4377 0.031 Uiso 1 1 calc R U
C11 C 1.18892(16) 0.40628(14) 0.66554(14) 0.0297(3) Uani 1 1 d . .
H11 H 1.3144 0.4387 0.6787 0.036 Uiso 1 1 calc R U
C12 C 1.11593(16) 0.44892(14) 0.78923(13) 0.0298(3) Uani 1 1 d . .
H12 H 1.1916 0.5064 0.8879 0.036 Uiso 1 1 calc R U
C13 C 0.93227(17) 0.40755(15) 0.76886(13) 0.0290(3) Uani 1 1 d . .
H13 H 0.8826 0.4401 0.8534 0.035 Uiso 1 1 calc R U
C14 C 0.82039(15) 0.31815(14) 0.62418(12) 0.0254(2) Uani 1 1 d . .
C15 C 0.70955(16) -0.03148(14) 0.33392(12) 0.0272(2) Uani 1 1 d . .
H15A H 0.8162 -0.0660 0.3635 0.033 Uiso 1 1 calc R U
H15B H 0.6350 -0.0399 0.4060 0.033 Uiso 1 1 calc R U

loop_
_atom_site_aniso_label
_atom_site_aniso_U_11
_atom_site_aniso_U_22
_atom_site_aniso_U_33
_atom_site_aniso_U_23
_atom_site_aniso_U_13
_atom_site_aniso_U_12
N1 0.0371(5) 0.0194(4) 0.0208(4) 0.0065(3) 0.0074(4) 0.0027(4)
O1 0.0270(4) 0.0268(4) 0.0286(4) 0.0015(3) 0.0065(3) -0.0024(3)
O2 0.0265(4) 0.0428(5) 0.0266(4) 0.0039(4) 0.0075(3) -0.0015(4)
C1 0.0227(5) 0.0235(5) 0.0234(5) 0.0037(4) 0.0039(4) 0.0043(4)
C2 0.0203(5) 0.0285(5) 0.0208(5) 0.0044(4) 0.0030(4) 0.0058(4)
C3 0.0228(5) 0.0376(6) 0.0242(5) 0.0007(5) 0.0030(4) 0.0033(5)
C4 0.0267(6) 0.0481(7) 0.0212(5) 0.0020(5) 0.0035(4) 0.0090(5)
C5 0.0343(6) 0.0456(7) 0.0241(5) 0.0134(5) 0.0100(5) 0.0194(6)
C6 0.0373(6) 0.0311(6) 0.0271(6) 0.0132(5) 0.0102(5) 0.0129(5)
C7 0.0267(5) 0.0253(5) 0.0210(5) 0.0074(4) 0.0044(4) 0.0102(4)
C8 0.0263(5) 0.0222(5) 0.0203(5) 0.0061(4) 0.0044(4) 0.0050(4)
C9 0.0270(5) 0.0159(4) 0.0206(5) 0.0060(4) 0.0033(4) 0.0027(4)
C10 0.0282(5) 0.0196(5) 0.0252(5) 0.0042(4) 0.0053(4) 0.0049(4)
C11 0.0261(5) 0.0217(5) 0.0330(6) 0.0045(4) 0.0009(4) 0.0038(4)
C12 0.0349(6) 0.0209(5) 0.0240(5) 0.0051(4) -0.0019(4) 0.0012(4)
C13 0.0353(6) 0.0239(5) 0.0213(5) 0.0061(4) 0.0060(4) 0.0005(5)
C14 0.0267(5) 0.0207(5) 0.0239(5) 0.0072(4) 0.0050(4) 0.0001(4)
C15 0.0310(6) 0.0221(5) 0.0198(5) 0.0050(4) 0.0028(4) -0.0021(4)

loop_
_atom_type_symbol
_atom_type_description
_atom_type_scat_dispersion_real
_atom_type_scat_dispersion_imag
_atom_type_scat_source
C C 0.0033 0.0016 'International Tables Vol C Tables 4.2.6.8 and 6.1.1.4'
H H 0.0000 0.0000 'International Tables Vol C Tables 4.2.6.8 and 6.1.1.4'
N N 0.0061 0.0033 'International Tables Vol C Tables 4.2.6.8 and 6.1.1.4'
O O 0.0106 0.0060 'International Tables Vol C Tables 4.2.6.8 and 6.1.1.4'

loop_
_geom_angle_atom_site_label_1
_geom_angle_atom_site_label_2
_geom_angle_atom_site_label_3
_geom_angle
C7 N1 C8 120.02(9)
C7 N1 H1 113.9(10)
C8 N1 H1 115.1(10)
C14 O2 H2 110.7(11)
O1 C1 C2 122.52(10)
O1 C1 C15 121.62(10)
C2 C1 C15 115.76(9)
C3 C2 C7 119.93(10)
C3 C2 C1 120.32(10)
C7 C2 C1 119.73(9)
C4 C3 C2 120.94(12)
C4 C3 H3 119.5
C2 C3 H3 119.5
C3 C4 C5 118.99(11)
C3 C4 H4 120.5
C5 C4 H4 120.5
C6 C5 C4 121.22(11)
C6 C5 H5 119.4
C4 C5 H5 119.4
C5 C6 C7 120.42(11)
C5 C6 H6 119.8
C7 C6 H6 119.8
N1 C7 C2 121.70(10)
N1 C7 C6 119.84(10)
C2 C7 C6 118.42(10)
N1 C8 C9 111.15(9)
N1 C8 C15 108.70(9)
C9 C8 C15 109.39(9)
N1 C8 H8 109.2
C9 C8 H8 109.2
C15 C8 H8 109.2
C10 C9 C14 118.59(9)
C10 C9 C8 122.25(10)
C14 C9 C8 119.05(10)
C9 C10 C11 121.42(10)
C9 C10 H10 119.3
C11 C10 H10 119.3
C12 C11 C10 119.53(11)
C12 C11 H11 120.2
C10 C11 H11 120.2
C11 C12 C13 120.03(10)
C11 C12 H12 120.0
C13 C12 H12 120.0
C12 C13 C14 120.16(11)
C12 C13 H13 119.9
C14 C13 H13 119.9
O2 C14 C13 122.53(10)
O2 C14 C9 117.28(9)
C13 C14 C9 120.19(10)
C1 C15 C8 113.40(9)
C1 C15 H15A 108.9
C8 C15 H15A 108.9
C1 C15 H15B 108.9
C8 C15 H15B 108.9
H15A C15 H15B 107.7

loop_
_geom_bond_atom_site_label_1
_geom_bond_atom_site_label_2
_geom_bond_distance
N1 C7 1.3755(14)
N1 C8 1.4566(14)
N1 H1 0.884(17)
O1 C1 1.2341(14)
O2 C14 1.3608(14)
O2 H2 0.95(2)
C1 C2 1.4588(16)
C1 C15 1.5093(14)
C2 C3 1.4068(15)
C2 C7 1.4072(16)
C3 C4 1.3736(18)
C3 H3 0.9500
C4 C5 1.4021(19)
C4 H4 0.9500
C5 C6 1.3751(17)
C5 H5 0.9500
C6 C7 1.4101(16)
C6 H6 0.9500
C8 C9 1.5137(14)
C8 C15 1.5332(15)
C8 H8 1.0000
C9 C10 1.3906(15)
C9 C14 1.3995(15)
C10 C11 1.3913(16)
C10 H10 0.9500
C11 C12 1.3870(17)
C11 H11 0.9500
C12 C13 1.3892(17)
C12 H12 0.9500
C13 C14 1.3983(15)
C13 H13 0.9500
C15 H15A 0.9900
C15 H15B 0.9900

loop_
_geom_hbond_atom_site_label_D
_geom_hbond_atom_site_label_H
_geom_hbond_atom_site_label_A
_geom_hbond_distance_DH
_geom_hbond_distance_HA
_geom_hbond_distance_DA
_geom_hbond_angle_DHA
_geom_hbond_site_symmetry_A
O2 H2 O1 0.95(2) 1.74(2) 2.6783(12) 170.4(17) 2_656
C15 H15B O2 0.99 2.60 3.3621(14) 134.1 2_656

loop_
_geom_torsion_atom_site_label_1
_geom_torsion_atom_site_label_2
_geom_torsion_atom_site_label_3
_geom_torsion_atom_site_label_4
_geom_torsion
O1 C1 C2 C3 -10.27(18)
C15 C1 C2 C3 166.05(11)
O1 C1 C2 C7 171.63(11)
C15 C1 C2 C7 -12.06(16)
C7 C2 C3 C4 -2.22(18)
C1 C2 C3 C4 179.67(11)
C2 C3 C4 C5 -0.45(19)
C3 C4 C5 C6 2.24(19)
C4 C5 C6 C7 -1.30(19)
C8 N1 C7 C2 -21.64(16)
C8 N1 C7 C6 160.72(10)
C3 C2 C7 N1 -174.56(11)
C1 C2 C7 N1 3.55(17)
C3 C2 C7 C6 3.11(17)
C1 C2 C7 C6 -178.78(10)
C5 C6 C7 N1 176.34(11)
C5 C6 C7 C2 -1.38(17)
C7 N1 C8 C9 164.75(9)
C7 N1 C8 C15 44.30(14)
N1 C8 C9 C10 -22.06(14)
C15 C8 C9 C10 97.98(12)
N1 C8 C9 C14 161.64(10)
C15 C8 C9 C14 -78.33(12)
C14 C9 C10 C11 1.50(16)
C8 C9 C10 C11 -174.82(10)
C9 C10 C11 C12 0.88(17)
C10 C11 C12 C13 -2.63(18)
C11 C12 C13 C14 1.97(17)
C12 C13 C14 O2 -179.60(11)
C12 C13 C14 C9 0.46(17)
C10 C9 C14 O2 177.89(10)
C8 C9 C14 O2 -5.67(15)
C10 C9 C14 C13 -2.16(16)
C8 C9 C14 C13 174.28(10)
O1 C1 C15 C8 -147.25(11)
C2 C1 C15 C8 36.40(14)
N1 C8 C15 C1 -50.66(13)
C9 C8 C15 C1 -172.19(9)
